data_4119509
loop_
_publ_author_name
'Jordan M. Hoyt'
'Kevin T. Sylvester'
'Scott P. Semproni'
'Paul J. Chirik'

_publ_section_title
;
 Synthesis and Electronic Structure of Bis(imino)pyridine Iron
 Metallacyclic Intermediates in Iron-Catalyzed Cyclization Reactions
;
_journal_name_full 'Journal of the American Chemical Society'
_journal_page_first 4862
_journal_page_last 4877
_journal_paper_doi 10.1021/ja400895j
_journal_volume 135
_journal_year 2013
_chemical_formula_sum 'C53 H72 Fe N4 O'
_chemical_formula_weight 837.00
_chemical_name_systematic
;
 ?
;
_space_group_IT_number 14
_symmetry_cell_setting monoclinic
_symmetry_space_group_name_Hall '-P 2ybc'
_symmetry_space_group_name_H-M 'P 1 21/c 1'
_atom_sites_solution_hydrogens geom
_atom_sites_solution_primary direct
_atom_sites_solution_secondary difmap
_audit_creation_method SHELXL-97
_cell_angle_alpha 90.00
_cell_angle_beta 97.190(2)
_cell_angle_gamma 90.00
_cell_formula_units_Z 4
_cell_length_a 10.7412(4)
_cell_length_b 12.9217(4)
_cell_length_c 33.2629(11)
_cell_measurement_reflns_used 4699
_cell_measurement_temperature 100(2)
_cell_measurement_theta_max 66.43
_cell_measurement_theta_min 3.67
_cell_volume 4580.4(3)
_computing_cell_refinement 'Bruker SAINT'
_computing_data_collection 'Bruker APEX2'
_computing_data_reduction 'Bruker SAINT'
_computing_molecular_graphics 'ORTEP3 (Farraguia, 1994)'
_computing_structure_refinement 'SHELXL-97 (Sheldrick, 2008)'
_computing_structure_solution 'SIR92 (Giacavazzo, 1993)'
_diffrn_ambient_temperature 100(2)
_diffrn_measured_fraction_theta_full 'ACTA 50'
_diffrn_measured_fraction_theta_max 0.908
_diffrn_measurement_device_type 'Bruker APEX II CCD'
_diffrn_measurement_method 'phi and omega scans'
_diffrn_radiation_monochromator graphite
_diffrn_radiation_source 'fine-focus sealed tube'
_diffrn_radiation_type CuK\a
_diffrn_radiation_wavelength 1.54178
_diffrn_reflns_av_R_equivalents 0.0000
_diffrn_reflns_av_sigmaI/netI 0.0459
_diffrn_reflns_limit_h_max 11
_diffrn_reflns_limit_h_min -12
_diffrn_reflns_limit_k_max 15
_diffrn_reflns_limit_k_min 0
_diffrn_reflns_limit_l_max 38
_diffrn_reflns_limit_l_min 0
_diffrn_reflns_number 7362
_diffrn_reflns_theta_full 'ACTA 50'
_diffrn_reflns_theta_max 66.45
_diffrn_reflns_theta_min 3.67
_exptl_absorpt_coefficient_mu 2.952
_exptl_absorpt_correction_T_max 0.752815
_exptl_absorpt_correction_T_min 0.545538
_exptl_absorpt_correction_type multi-scan
_exptl_absorpt_process_details 'TWINABS (Bruker AXS)'
_exptl_crystal_colour green
_exptl_crystal_density_diffrn 1.214
_exptl_crystal_description plate
_exptl_crystal_F_000 1808
_exptl_crystal_size_max 0.166
_exptl_crystal_size_mid 0.067
_exptl_crystal_size_min 0.059
_refine_diff_density_max 0.376
_refine_diff_density_min -0.534
_refine_diff_density_rms 0.074
_refine_ls_extinction_method none
_refine_ls_goodness_of_fit_ref 1.135
_refine_ls_hydrogen_treatment constr
_refine_ls_matrix_type full
_refine_ls_number_parameters 543
_refine_ls_number_reflns 7362
_refine_ls_number_restraints 0
_refine_ls_restrained_S_all 1.135
_refine_ls_R_factor_all 0.0587
_refine_ls_R_factor_gt 0.0548
_refine_ls_shift/su_max 0.000
_refine_ls_shift/su_mean 0.000
_refine_ls_structure_factor_coef Fsqd
_refine_ls_weighting_details 'calc w=1/[\s^2^(Fo^2^)+(0.0585P)^2^+8.6989P] where P=(Fo^2^+2Fc^2^)/3'
_refine_ls_weighting_scheme calc
_refine_ls_wR_factor_gt 0.1631
_refine_ls_wR_factor_ref 0.1651
_reflns_number_gt 6801
_reflns_number_total 7362
_reflns_threshold_expression >2\s(I)
_cod_data_source_file ja400895j_si_001_5.cif
_cod_data_source_block jmh13-twin5
_cod_database_code 4119509

loop_
_symmetry_equiv_pos_as_xyz
'x, y, z'
'-x, y+1/2, -z+1/2'
'-x, -y, -z'
'x, -y-1/2, z-1/2'

loop_
_atom_site_label
_atom_site_type_symbol
_atom_site_fract_x
_atom_site_fract_y
_atom_site_fract_z
_atom_site_U_iso_or_equiv
_atom_site_adp_type
_atom_site_occupancy
_atom_site_symmetry_multiplicity
_atom_site_calc_flag
_atom_site_refinement_flags
C1 C 1.1421(4) -0.0892(3) 0.12940(13) 0.0266(10) Uani 1 1 d .
H1A H 1.0814 -0.1464 0.1233 0.032 Uiso 1 1 calc R
H1B H 1.1739 -0.0921 0.1586 0.032 Uiso 1 1 calc R
C1S C 0.7807(5) 0.6253(4) 0.26797(17) 0.0461(13) Uani 1 1 d .
H1S1 H 0.8128 0.6258 0.2969 0.069 Uiso 1 1 calc R
H1S2 H 0.7712 0.6967 0.2581 0.069 Uiso 1 1 calc R
H1S3 H 0.8397 0.5883 0.2529 0.069 Uiso 1 1 calc R
C2 C 1.0770(4) 0.0130(3) 0.11983(11) 0.0197(9) Uani 1 1 d .
C2S C 0.6580(5) 0.5731(4) 0.26206(17) 0.0440(13) Uani 1 1 d .
H2S1 H 0.5988 0.6102 0.2775 0.053 Uiso 1 1 calc R
H2S2 H 0.6239 0.5756 0.2330 0.053 Uiso 1 1 calc R
C3 C 1.1513(4) 0.0976(3) 0.10873(12) 0.0210(9) Uani 1 1 d .
C3S C 0.5489(6) 0.4186(5) 0.27298(17) 0.0508(15) Uani 1 1 d .
H3S1 H 0.5025 0.4261 0.2455 0.061 Uiso 1 1 calc R
H3S2 H 0.4983 0.4505 0.2926 0.061 Uiso 1 1 calc R
C4 C 1.2735(4) 0.0892(3) 0.09939(12) 0.0226(9) Uani 1 1 d .
C4S C 0.5711(7) 0.3059(5) 0.28286(19) 0.0615(18) Uani 1 1 d .
H4S1 H 0.6160 0.2739 0.2622 0.092 Uiso 1 1 calc R
H4S2 H 0.4903 0.2710 0.2834 0.092 Uiso 1 1 calc R
H4S3 H 0.6214 0.2994 0.3094 0.092 Uiso 1 1 calc R
C5 C 1.3232(4) 0.1731(3) 0.08009(12) 0.0239(9) Uani 1 1 d .
H5 H 1.4074 0.1707 0.0742 0.029 Uiso 1 1 calc R
C6 C 1.2488(4) 0.2610(3) 0.06941(12) 0.0209(9) Uani 1 1 d .
C7 C 1.1304(4) 0.2649(3) 0.08169(12) 0.0190(8) Uani 1 1 d .
C8 C 1.0407(4) 0.3454(3) 0.07045(11) 0.0200(8) Uani 1 1 d .
C9 C 1.0860(4) 0.4382(3) 0.04953(13) 0.0235(9) Uani 1 1 d .
H9A H 1.1252 0.4880 0.0699 0.028 Uiso 1 1 calc R
H9B H 1.0141 0.4728 0.0334 0.028 Uiso 1 1 calc R
C10 C 1.1816(4) 0.4051(3) 0.02172(13) 0.0252(9) Uani 1 1 d .
H10A H 1.1407 0.3585 0.0004 0.030 Uiso 1 1 calc R
H10B H 1.2119 0.4670 0.0083 0.030 Uiso 1 1 calc R
C11 C 1.2923(4) 0.3499(3) 0.04526(14) 0.0296(10) Uani 1 1 d .
H11A H 1.3485 0.3234 0.0262 0.036 Uiso 1 1 calc R
H11B H 1.3406 0.3994 0.0638 0.036 Uiso 1 1 calc R
C12 C 1.3414(4) -0.0111(3) 0.10919(14) 0.0272(10) Uani 1 1 d .
H12A H 1.3832 -0.0089 0.1374 0.033 Uiso 1 1 calc R
H12B H 1.4070 -0.0200 0.0911 0.033 Uiso 1 1 calc R
C13 C 1.2524(4) -0.1026(3) 0.10423(14) 0.0303(10) Uani 1 1 d .
H13A H 1.2989 -0.1666 0.1129 0.036 Uiso 1 1 calc R
H13B H 1.2190 -0.1103 0.0753 0.036 Uiso 1 1 calc R
C14 C 0.8664(4) -0.0473(3) 0.12501(12) 0.0205(9) Uani 1 1 d .
C15 C 0.8578(4) -0.0876(3) 0.16374(13) 0.0238(9) Uani 1 1 d .
C16 C 0.7596(4) -0.1560(3) 0.16793(13) 0.0265(10) Uani 1 1 d .
H16 H 0.7514 -0.1838 0.1939 0.032 Uiso 1 1 calc R
C17 C 0.6746(4) -0.1841(3) 0.13544(14) 0.0285(10) Uani 1 1 d .
H17 H 0.6075 -0.2295 0.1392 0.034 Uiso 1 1 calc R
C18 C 0.6866(4) -0.1465(3) 0.09721(13) 0.0260(9) Uani 1 1 d .
H18 H 0.6284 -0.1676 0.0748 0.031 Uiso 1 1 calc R
C19 C 0.7835(4) -0.0776(3) 0.09086(12) 0.0217(9) Uani 1 1 d .
C20 C 0.9493(4) -0.0618(3) 0.20095(13) 0.0288(10) Uani 1 1 d .
H20 H 1.0122 -0.0113 0.1928 0.035 Uiso 1 1 calc R
C21 C 0.8834(5) -0.0121(4) 0.23448(14) 0.0387(12) Uani 1 1 d .
H21A H 0.8415 0.0518 0.2243 0.058 Uiso 1 1 calc R
H21B H 0.9455 0.0040 0.2578 0.058 Uiso 1 1 calc R
H21C H 0.8210 -0.0603 0.2428 0.058 Uiso 1 1 calc R
C22 C 1.0202(5) -0.1595(4) 0.21783(15) 0.0366(11) Uani 1 1 d .
H22A H 0.9625 -0.2048 0.2302 0.055 Uiso 1 1 calc R
H22B H 1.0896 -0.1393 0.2383 0.055 Uiso 1 1 calc R
H22C H 1.0533 -0.1963 0.1957 0.055 Uiso 1 1 calc R
C23 C 0.8005(4) -0.0415(3) 0.04885(12) 0.0241(9) Uani 1 1 d .
H23 H 0.8307 0.0317 0.0511 0.029 Uiso 1 1 calc R
C24 C 0.6797(5) -0.0425(4) 0.01895(14) 0.0349(11) Uani 1 1 d .
H24A H 0.6522 -0.1142 0.0138 0.052 Uiso 1 1 calc R
H24B H 0.6955 -0.0101 -0.0066 0.052 Uiso 1 1 calc R
H24C H 0.6140 -0.0040 0.0305 0.052 Uiso 1 1 calc R
C25 C 0.9024(5) -0.1055(4) 0.03158(14) 0.0334(11) Uani 1 1 d .
H25A H 0.9819 -0.0988 0.0494 0.050 Uiso 1 1 calc R
H25B H 0.9130 -0.0802 0.0044 0.050 Uiso 1 1 calc R
H25C H 0.8772 -0.1785 0.0299 0.050 Uiso 1 1 calc R
C26 C 0.8273(4) 0.3994(3) 0.07024(12) 0.0203(9) Uani 1 1 d .
C27 C 0.7235(4) 0.3692(3) 0.04240(11) 0.0192(8) Uani 1 1 d .
C28 C 0.6177(4) 0.4323(3) 0.03718(12) 0.0221(9) Uani 1 1 d .
H28 H 0.5473 0.4123 0.0186 0.027 Uiso 1 1 calc R
C29 C 0.6133(4) 0.5239(3) 0.05855(12) 0.0249(9) Uani 1 1 d .
H29 H 0.5393 0.5649 0.0556 0.030 Uiso 1 1 calc R
C30 C 0.7171(4) 0.5551(3) 0.08416(12) 0.0246(9) Uani 1 1 d .
H30 H 0.7149 0.6198 0.0976 0.030 Uiso 1 1 calc R
C31 C 0.8255(4) 0.4949(3) 0.09103(12) 0.0206(9) Uani 1 1 d .
C32 C 0.7345(4) 0.2733(3) 0.01625(12) 0.0225(9) Uani 1 1 d .
H32 H 0.7778 0.2185 0.0341 0.027 Uiso 1 1 calc R
C33 C 0.8171(5) 0.2968(4) -0.01699(14) 0.0331(11) Uani 1 1 d .
H33A H 0.7736 0.3458 -0.0364 0.050 Uiso 1 1 calc R
H33B H 0.8337 0.2326 -0.0310 0.050 Uiso 1 1 calc R
H33C H 0.8966 0.3270 -0.0048 0.050 Uiso 1 1 calc R
C34 C 0.6088(4) 0.2297(3) -0.00218(14) 0.0306(10) Uani 1 1 d .
H34A H 0.5575 0.2142 0.0194 0.046 Uiso 1 1 calc R
H34B H 0.6224 0.1662 -0.0171 0.046 Uiso 1 1 calc R
H34C H 0.5654 0.2807 -0.0207 0.046 Uiso 1 1 calc R
C35 C 0.9363(4) 0.5388(3) 0.11945(13) 0.0253(9) Uani 1 1 d .
H35 H 1.0076 0.4886 0.1208 0.030 Uiso 1 1 calc R
C36 C 0.9787(4) 0.6418(3) 0.10243(13) 0.0266(9) Uani 1 1 d .
H36A H 0.9914 0.6326 0.0740 0.040 Uiso 1 1 calc R
H36B H 1.0577 0.6639 0.1181 0.040 Uiso 1 1 calc R
H36C H 0.9143 0.6946 0.1044 0.040 Uiso 1 1 calc R
C37 C 0.9050(4) 0.5575(3) 0.16218(13) 0.0285(10) Uani 1 1 d .
H37A H 0.8315 0.6027 0.1612 0.043 Uiso 1 1 calc R
H37B H 0.9766 0.5905 0.1784 0.043 Uiso 1 1 calc R
H37C H 0.8868 0.4912 0.1746 0.043 Uiso 1 1 calc R
C38 C 0.9155(4) 0.2427(3) 0.17201(12) 0.0247(9) Uani 1 1 d .
H38A H 0.9694 0.1971 0.1907 0.030 Uiso 1 1 calc R
H38B H 0.9512 0.3134 0.1742 0.030 Uiso 1 1 calc R
C39 C 0.7827(4) 0.2441(3) 0.18392(13) 0.0249(9) Uani 1 1 d .
H39 H 0.7856 0.2274 0.2134 0.030 Uiso 1 1 calc R
C42 C 0.7093(4) 0.3439(3) 0.17446(13) 0.0257(9) Uani 1 1 d .
H40A H 0.7247 0.3937 0.1972 0.031 Uiso 1 1 calc R
H40B H 0.7322 0.3767 0.1495 0.031 Uiso 1 1 calc R
C43 C 0.5679(4) 0.1964(3) 0.16613(13) 0.0268(10) Uani 1 1 d .
H41A H 0.5045 0.1750 0.1435 0.032 Uiso 1 1 calc R
H41B H 0.5459 0.1662 0.1917 0.032 Uiso 1 1 calc R
C40 C 0.6999(4) 0.1642(3) 0.15851(12) 0.0239(9) Uani 1 1 d .
H42 H 0.7195 0.0921 0.1682 0.029 Uiso 1 1 calc R
C41 C 0.7263(4) 0.1783(3) 0.11470(12) 0.0208(8) Uani 1 1 d .
H43A H 0.6840 0.2416 0.1031 0.025 Uiso 1 1 calc R
H43B H 0.6932 0.1183 0.0982 0.025 Uiso 1 1 calc R
C44 C 0.4781(4) 0.3755(3) 0.16511(13) 0.0271(10) Uani 1 1 d .
C45 C 0.4948(5) 0.4821(4) 0.15932(15) 0.0358(11) Uani 1 1 d .
H45 H 0.5759 0.5083 0.1566 0.043 Uiso 1 1 calc R
C46 C 0.3942(5) 0.5490(4) 0.15752(17) 0.0438(13) Uani 1 1 d .
H46 H 0.4070 0.6209 0.1537 0.053 Uiso 1 1 calc R
C47 C 0.2747(5) 0.5130(4) 0.16126(17) 0.0457(13) Uani 1 1 d .
H47 H 0.2065 0.5600 0.1610 0.055 Uiso 1 1 calc R
C48 C 0.2558(5) 0.4081(4) 0.16542(15) 0.0379(12) Uani 1 1 d .
H48 H 0.1736 0.3828 0.1671 0.046 Uiso 1 1 calc R
C49 C 0.3540(4) 0.3402(4) 0.16711(13) 0.0297(10) Uani 1 1 d .
H49 H 0.3388 0.2682 0.1697 0.036 Uiso 1 1 calc R
N1 N 0.9560(3) 0.0333(2) 0.11797(10) 0.0213(7) Uani 1 1 d .
N2 N 1.0838(3) 0.1876(2) 0.10367(10) 0.0192(7) Uani 1 1 d .
N3 N 0.9261(3) 0.3258(2) 0.07870(10) 0.0186(7) Uani 1 1 d .
N4 N 0.5775(3) 0.3094(3) 0.16887(12) 0.0305(9) Uani 1 1 d .
Fe1 Fe 0.91272(6) 0.19009(5) 0.113878(19) 0.01803(17) Uani 1 1 d .
O1S O 0.6674(3) 0.4686(3) 0.27497(10) 0.0422(8) Uani 1 1 d .

loop_
_atom_site_aniso_label
_atom_site_aniso_U_11
_atom_site_aniso_U_22
_atom_site_aniso_U_33
_atom_site_aniso_U_23
_atom_site_aniso_U_13
_atom_site_aniso_U_12
C1 0.032(3) 0.017(2) 0.030(2) 0.0020(18) 0.0026(19) 0.0015(18)
C1S 0.043(3) 0.044(3) 0.054(3) 0.009(3) 0.016(3) 0.008(3)
C2 0.020(2) 0.021(2) 0.0176(19) -0.0017(16) -0.0010(16) 0.0014(17)
C2S 0.041(3) 0.037(3) 0.051(3) -0.008(2) -0.005(2) 0.009(2)
C3 0.019(2) 0.019(2) 0.024(2) -0.0022(17) -0.0024(16) 0.0025(16)
C3S 0.048(4) 0.064(4) 0.042(3) -0.016(3) 0.008(3) -0.018(3)
C4 0.020(2) 0.022(2) 0.025(2) -0.0032(17) -0.0015(17) 0.0005(17)
C4S 0.075(5) 0.060(4) 0.052(3) -0.009(3) 0.018(3) -0.030(4)
C5 0.020(2) 0.030(2) 0.022(2) -0.0021(18) 0.0030(16) 0.0024(18)
C6 0.021(2) 0.020(2) 0.022(2) -0.0008(17) 0.0027(16) -0.0023(17)
C7 0.016(2) 0.0170(19) 0.023(2) -0.0028(16) -0.0019(16) -0.0004(16)
C8 0.022(2) 0.020(2) 0.0172(19) -0.0005(16) 0.0011(16) 0.0009(17)
C9 0.023(2) 0.019(2) 0.028(2) 0.0014(17) 0.0007(17) -0.0017(18)
C10 0.026(2) 0.024(2) 0.027(2) 0.0038(18) 0.0084(18) -0.0008(18)
C11 0.027(3) 0.026(2) 0.038(3) 0.003(2) 0.009(2) 0.0002(19)
C12 0.024(2) 0.025(2) 0.032(2) 0.0013(19) -0.0016(18) 0.0053(18)
C13 0.035(3) 0.018(2) 0.037(2) -0.0015(19) 0.000(2) 0.0070(19)
C14 0.021(2) 0.0141(18) 0.027(2) 0.0019(17) 0.0029(16) -0.0007(16)
C15 0.025(2) 0.018(2) 0.027(2) 0.0018(17) -0.0011(17) 0.0002(17)
C16 0.031(3) 0.020(2) 0.029(2) 0.0045(18) 0.0035(19) -0.0015(18)
C17 0.026(2) 0.021(2) 0.039(2) -0.0004(19) 0.0053(19) -0.0026(19)
C18 0.027(2) 0.0169(19) 0.034(2) -0.0030(18) 0.0016(18) -0.0018(18)
C19 0.019(2) 0.0149(18) 0.031(2) -0.0008(17) -0.0007(17) 0.0025(16)
C20 0.033(3) 0.024(2) 0.028(2) 0.0066(18) -0.0029(19) -0.005(2)
C21 0.052(3) 0.036(3) 0.026(2) 0.001(2) -0.001(2) -0.003(2)
C22 0.038(3) 0.033(3) 0.036(3) 0.012(2) -0.005(2) -0.004(2)
C23 0.027(2) 0.0182(19) 0.025(2) -0.0037(17) -0.0029(18) -0.0010(18)
C24 0.037(3) 0.033(2) 0.032(2) 0.001(2) -0.006(2) -0.004(2)
C25 0.038(3) 0.033(2) 0.029(2) -0.002(2) 0.004(2) 0.005(2)
C26 0.024(2) 0.0179(19) 0.0198(19) 0.0048(16) 0.0050(16) 0.0010(17)
C27 0.023(2) 0.0167(19) 0.0179(19) 0.0031(16) 0.0018(16) -0.0048(17)
C28 0.023(2) 0.025(2) 0.0186(19) 0.0030(17) 0.0020(16) -0.0010(18)
C29 0.025(2) 0.025(2) 0.025(2) 0.0045(18) 0.0027(17) 0.0078(18)
C30 0.031(2) 0.019(2) 0.024(2) 0.0020(17) 0.0034(18) 0.0010(18)
C31 0.027(2) 0.0160(19) 0.0185(19) -0.0013(16) 0.0016(16) -0.0004(17)
C32 0.022(2) 0.020(2) 0.025(2) 0.0006(17) -0.0023(17) -0.0005(17)
C33 0.033(3) 0.032(2) 0.036(3) -0.010(2) 0.009(2) -0.005(2)
C34 0.032(3) 0.024(2) 0.033(2) -0.0040(19) -0.0059(19) -0.004(2)
C35 0.025(2) 0.0150(19) 0.035(2) 0.0000(18) -0.0023(18) 0.0018(17)
C36 0.030(3) 0.019(2) 0.030(2) 0.0016(18) 0.0022(18) -0.0002(19)
C37 0.028(3) 0.027(2) 0.030(2) -0.0018(19) 0.0002(19) 0.0007(19)
C38 0.030(3) 0.023(2) 0.020(2) -0.0025(17) -0.0008(18) -0.0013(18)
C39 0.027(2) 0.025(2) 0.023(2) -0.0007(17) 0.0034(18) -0.0005(18)
C42 0.021(2) 0.026(2) 0.030(2) -0.0058(18) 0.0059(18) -0.0029(18)
C43 0.024(2) 0.026(2) 0.032(2) 0.0016(19) 0.0064(18) -0.0036(19)
C40 0.027(2) 0.020(2) 0.025(2) 0.0020(17) 0.0033(18) 0.0003(18)
C41 0.019(2) 0.0188(19) 0.024(2) 0.0011(17) 0.0010(17) -0.0007(17)
C44 0.031(3) 0.028(2) 0.024(2) -0.0055(18) 0.0067(18) 0.0044(19)
C45 0.031(3) 0.033(2) 0.045(3) -0.005(2) 0.009(2) 0.001(2)
C46 0.039(3) 0.029(2) 0.063(3) -0.002(2) 0.004(3) 0.007(2)
C47 0.031(3) 0.045(3) 0.060(3) -0.005(3) -0.001(2) 0.014(2)
C48 0.020(3) 0.048(3) 0.045(3) -0.010(2) 0.003(2) 0.003(2)
C49 0.025(3) 0.036(3) 0.028(2) -0.006(2) 0.0045(18) 0.000(2)
N1 0.022(2) 0.0143(16) 0.0268(18) 0.0000(14) -0.0011(14) -0.0017(14)
N2 0.0202(19) 0.0166(16) 0.0200(16) -0.0011(14) -0.0007(13) 0.0007(14)
N3 0.0205(19) 0.0130(15) 0.0216(17) 0.0005(13) -0.0005(13) -0.0002(13)
N4 0.024(2) 0.0250(19) 0.043(2) -0.0074(17) 0.0087(17) -0.0008(16)
Fe1 0.0183(3) 0.0148(3) 0.0209(3) 0.0004(3) 0.0018(2) -0.0001(3)
O1S 0.037(2) 0.046(2) 0.0434(19) 0.0028(17) 0.0051(16) -0.0060(17)

loop_
_atom_type_symbol
_atom_type_description
_atom_type_scat_dispersion_real
_atom_type_scat_dispersion_imag
_atom_type_scat_source
C C 0.0181 0.0091 'International Tables Vol C Tables 4.2.6.8 and 6.1.1.4'
H H 0.0000 0.0000 'International Tables Vol C Tables 4.2.6.8 and 6.1.1.4'
N N 0.0311 0.0180 'International Tables Vol C Tables 4.2.6.8 and 6.1.1.4'
Fe Fe -1.1336 3.1974 'International Tables Vol C Tables 4.2.6.8 and 6.1.1.4'
O O 0.0492 0.0322 'International Tables Vol C Tables 4.2.6.8 and 6.1.1.4'

loop_
_geom_angle_atom_site_label_1
_geom_angle_atom_site_label_2
_geom_angle_atom_site_label_3
_geom_angle
C2 C1 C13 110.5(3)
N1 C2 C3 114.4(4)
N1 C2 C1 127.7(4)
C3 C2 C1 117.8(4)
O1S C2S C1S 111.6(4)
N2 C3 C4 122.6(4)
N2 C3 C2 112.2(4)
C4 C3 C2 124.8(4)
O1S C3S C4S 108.2(5)
C3 C4 C5 117.8(4)
C3 C4 C12 117.7(4)
C5 C4 C12 124.4(4)
C4 C5 C6 120.2(4)
C7 C6 C5 117.9(4)
C7 C6 C11 119.1(4)
C5 C6 C11 123.0(4)
N2 C7 C6 122.8(4)
N2 C7 C8 112.9(3)
C6 C7 C8 124.1(4)
N3 C8 C7 114.8(4)
N3 C8 C9 128.1(4)
C7 C8 C9 117.0(4)
C8 C9 C10 109.9(3)
C11 C10 C9 111.2(4)
C6 C11 C10 111.0(4)
C4 C12 C13 111.5(4)
C12 C13 C1 111.7(4)
C15 C14 C19 122.0(4)
C15 C14 N1 122.3(4)
C19 C14 N1 115.6(3)
C16 C15 C14 117.7(4)
C16 C15 C20 118.5(4)
C14 C15 C20 123.8(4)
C17 C16 C15 121.7(4)
C16 C17 C18 120.1(4)
C17 C18 C19 121.2(4)
C18 C19 C14 117.4(4)
C18 C19 C23 120.9(4)
C14 C19 C23 121.7(4)
C15 C20 C21 111.9(4)
C15 C20 C22 110.9(4)
C21 C20 C22 109.2(4)
C19 C23 C24 114.1(4)
C19 C23 C25 110.7(3)
C24 C23 C25 109.7(4)
C27 C26 C31 120.2(4)
C27 C26 N3 116.9(3)
C31 C26 N3 122.6(4)
C28 C27 C26 119.0(4)
C28 C27 C32 121.7(4)
C26 C27 C32 119.1(4)
C29 C28 C27 121.1(4)
C30 C29 C28 119.4(4)
C29 C30 C31 122.2(4)
C30 C31 C26 117.9(4)
C30 C31 C35 117.5(4)
C26 C31 C35 124.5(4)
C34 C32 C27 113.7(4)
C34 C32 C33 110.3(4)
C27 C32 C33 110.1(3)
C37 C35 C31 112.9(4)
C37 C35 C36 108.5(3)
C31 C35 C36 109.7(3)
C39 C38 Fe1 110.2(3)
C42 C39 C38 115.6(4)
C42 C39 C40 101.8(3)
C38 C39 C40 110.0(3)
N4 C42 C39 103.6(3)
N4 C43 C40 102.9(3)
C43 C40 C41 114.3(4)
C43 C40 C39 102.1(3)
C41 C40 C39 106.2(3)
C40 C41 Fe1 109.0(3)
N4 C44 C45 121.1(4)
N4 C44 C49 121.6(4)
C45 C44 C49 117.3(4)
C46 C45 C44 120.5(5)
C45 C46 C47 121.0(5)
C48 C47 C46 119.2(5)
C49 C48 C47 120.8(5)
C48 C49 C44 121.0(4)
C2 N1 C14 121.1(3)
C2 N1 Fe1 114.0(3)
C14 N1 Fe1 124.1(3)
C3 N2 C7 117.5(3)
C3 N2 Fe1 119.9(3)
C7 N2 Fe1 120.4(3)
C8 N3 C26 121.4(3)
C8 N3 Fe1 113.8(3)
C26 N3 Fe1 124.0(2)
C44 N4 C43 124.9(4)
C44 N4 C42 123.5(4)
C43 N4 C42 111.6(3)
N2 Fe1 C41 169.22(15)
N2 Fe1 C38 105.84(16)
C41 Fe1 C38 84.79(17)
N2 Fe1 N1 77.46(14)
C41 Fe1 N1 98.05(15)
C38 Fe1 N1 106.56(15)
N2 Fe1 N3 77.46(13)
C41 Fe1 N3 101.91(15)
C38 Fe1 N3 104.63(15)
N1 Fe1 N3 144.18(13)
C2S O1S C3S 112.9(4)

loop_
_geom_bond_atom_site_label_1
_geom_bond_atom_site_label_2
_geom_bond_distance
C1 C2 1.509(6)
C1 C13 1.543(6)
C1S C2S 1.472(8)
C2 N1 1.320(5)
C2 C3 1.429(6)
C2S O1S 1.416(6)
C3 N2 1.369(5)
C3 C4 1.391(6)
C3S O1S 1.421(6)
C3S C4S 1.506(9)
C4 C5 1.399(6)
C4 C12 1.503(6)
C5 C6 1.408(6)
C6 C7 1.385(6)
C6 C11 1.509(6)
C7 N2 1.370(5)
C7 C8 1.435(6)
C8 N3 1.319(5)
C8 C9 1.497(5)
C9 C10 1.526(6)
C10 C11 1.518(6)
C12 C13 1.517(6)
C14 C15 1.403(6)
C14 C19 1.408(6)
C14 N1 1.457(5)
C15 C16 1.397(6)
C15 C20 1.518(6)
C16 C17 1.373(6)
C17 C18 1.382(6)
C18 C19 1.405(6)
C19 C23 1.506(6)
C20 C21 1.535(7)
C20 C22 1.543(6)
C23 C24 1.533(6)
C23 C25 1.540(6)
C26 C27 1.412(6)
C26 C31 1.416(6)
C26 N3 1.427(5)
C27 C28 1.392(6)
C27 C32 1.527(6)
C28 C29 1.384(6)
C29 C30 1.376(6)
C30 C31 1.395(6)
C31 C35 1.534(6)
C32 C34 1.520(6)
C32 C33 1.532(6)
C35 C37 1.520(6)
C35 C36 1.537(6)
C38 C39 1.527(6)
C38 Fe1 2.046(4)
C39 C42 1.523(6)
C39 C40 1.544(6)
C42 N4 1.474(6)
C43 N4 1.465(5)
C43 C40 1.529(6)
C40 C41 1.530(6)
C41 Fe1 2.012(4)
C44 N4 1.361(6)
C44 C45 1.405(6)
C44 C49 1.419(6)
C45 C46 1.379(7)
C46 C47 1.385(8)
C47 C48 1.380(7)
C48 C49 1.368(7)
N1 Fe1 2.080(3)
N2 Fe1 1.910(3)
N3 Fe1 2.123(3)

loop_
_geom_torsion_atom_site_label_1
_geom_torsion_atom_site_label_2
_geom_torsion_atom_site_label_3
_geom_torsion_atom_site_label_4
_geom_torsion
C13 C1 C2 N1 144.1(4)
C13 C1 C2 C3 -31.3(5)
N1 C2 C3 N2 8.4(5)
C1 C2 C3 N2 -175.6(3)
N1 C2 C3 C4 -164.6(4)
C1 C2 C3 C4 11.5(6)
N2 C3 C4 C5 -7.0(6)
C2 C3 C4 C5 165.3(4)
N2 C3 C4 C12 175.5(4)
C2 C3 C4 C12 -12.3(6)
C3 C4 C5 C6 -2.2(6)
C12 C4 C5 C6 175.2(4)
C4 C5 C6 C7 5.4(6)
C4 C5 C6 C11 -174.3(4)
C5 C6 C7 N2 0.2(6)
C11 C6 C7 N2 180.0(4)
C5 C6 C7 C8 -175.0(4)
C11 C6 C7 C8 4.8(6)
N2 C7 C8 N3 -7.8(5)
C6 C7 C8 N3 167.9(4)
N2 C7 C8 C9 174.7(3)
C6 C7 C8 C9 -9.7(6)
N3 C8 C9 C10 -141.4(4)
C7 C8 C9 C10 35.7(5)
C8 C9 C10 C11 -58.3(5)
C7 C6 C11 C10 -26.8(5)
C5 C6 C11 C10 153.0(4)
C9 C10 C11 C6 53.7(5)
C3 C4 C12 C13 33.7(5)
C5 C4 C12 C13 -143.7(4)
C4 C12 C13 C1 -54.7(5)
C2 C1 C13 C12 53.3(5)
C19 C14 C15 C16 -2.9(6)
N1 C14 C15 C16 172.9(4)
C19 C14 C15 C20 176.5(4)
N1 C14 C15 C20 -7.7(6)
C14 C15 C16 C17 0.5(6)
C20 C15 C16 C17 -178.9(4)
C15 C16 C17 C18 1.5(7)
C16 C17 C18 C19 -1.3(6)
C17 C18 C19 C14 -1.0(6)
C17 C18 C19 C23 176.6(4)
C15 C14 C19 C18 3.1(6)
N1 C14 C19 C18 -173.0(3)
C15 C14 C19 C23 -174.4(4)
N1 C14 C19 C23 9.5(6)
C16 C15 C20 C21 -59.9(5)
C14 C15 C20 C21 120.8(5)
C16 C15 C20 C22 62.4(5)
C14 C15 C20 C22 -117.0(5)
C18 C19 C23 C24 26.6(5)
C14 C19 C23 C24 -156.0(4)
C18 C19 C23 C25 -97.8(5)
C14 C19 C23 C25 79.7(5)
C31 C26 C27 C28 -2.9(6)
N3 C26 C27 C28 171.6(3)
C31 C26 C27 C32 171.9(3)
N3 C26 C27 C32 -13.6(5)
C26 C27 C28 C29 0.5(6)
C32 C27 C28 C29 -174.2(4)
C27 C28 C29 C30 2.6(6)
C28 C29 C30 C31 -3.3(6)
C29 C30 C31 C26 0.8(6)
C29 C30 C31 C35 178.6(4)
C27 C26 C31 C30 2.3(6)
N3 C26 C31 C30 -171.9(4)
C27 C26 C31 C35 -175.3(4)
N3 C26 C31 C35 10.5(6)
C28 C27 C32 C34 -23.5(5)
C26 C27 C32 C34 161.8(4)
C28 C27 C32 C33 100.9(4)
C26 C27 C32 C33 -73.8(5)
C30 C31 C35 C37 61.3(5)
C26 C31 C35 C37 -121.1(4)
C30 C31 C35 C36 -59.9(5)
C26 C31 C35 C36 117.7(4)
Fe1 C38 C39 C42 -89.3(4)
Fe1 C38 C39 C40 25.3(4)
C38 C39 C42 N4 152.2(4)
C40 C39 C42 N4 33.0(4)
N4 C43 C40 C41 -78.9(4)
N4 C43 C40 C39 35.3(4)
C42 C39 C40 C43 -42.5(4)
C38 C39 C40 C43 -165.6(3)
C42 C39 C40 C41 77.6(4)
C38 C39 C40 C41 -45.6(4)
C43 C40 C41 Fe1 156.9(3)
C39 C40 C41 Fe1 45.1(4)
N4 C44 C45 C46 -176.8(5)
C49 C44 C45 C46 2.8(7)
C44 C45 C46 C47 -0.2(8)
C45 C46 C47 C48 -2.3(9)
C46 C47 C48 C49 2.0(8)
C47 C48 C49 C44 0.7(7)
N4 C44 C49 C48 176.5(4)
C45 C44 C49 C48 -3.1(7)
C3 C2 N1 C14 174.7(3)
C1 C2 N1 C14 -0.8(6)
C3 C2 N1 Fe1 -14.8(4)
C1 C2 N1 Fe1 169.7(3)
C15 C14 N1 C2 72.8(5)
C19 C14 N1 C2 -111.2(4)
C15 C14 N1 Fe1 -96.7(4)
C19 C14 N1 Fe1 79.3(4)
C4 C3 N2 C7 12.4(6)
C2 C3 N2 C7 -160.7(3)
C4 C3 N2 Fe1 175.9(3)
C2 C3 N2 Fe1 2.8(4)
C6 C7 N2 C3 -8.9(6)
C8 C7 N2 C3 166.8(3)
C6 C7 N2 Fe1 -172.3(3)
C8 C7 N2 Fe1 3.4(4)
C7 C8 N3 C26 178.4(3)
C9 C8 N3 C26 -4.4(6)
C7 C8 N3 Fe1 8.3(4)
C9 C8 N3 Fe1 -174.5(3)
C27 C26 N3 C8 118.4(4)
C31 C26 N3 C8 -67.3(5)
C27 C26 N3 Fe1 -72.5(4)
C31 C26 N3 Fe1 101.8(4)
C45 C44 N4 C43 -166.0(4)
C49 C44 N4 C43 14.4(7)
C45 C44 N4 C42 11.2(7)
C49 C44 N4 C42 -168.4(4)
C40 C43 N4 C44 162.2(4)
C40 C43 N4 C42 -15.3(5)
C39 C42 N4 C44 171.0(4)
C39 C42 N4 C43 -11.5(5)
C3 N2 Fe1 C41 -74.4(9)
C7 N2 Fe1 C41 88.6(9)
C3 N2 Fe1 C38 95.8(3)
C7 N2 Fe1 C38 -101.2(3)
C3 N2 Fe1 N1 -8.1(3)
C7 N2 Fe1 N1 154.9(3)
C3 N2 Fe1 N3 -162.3(3)
C7 N2 Fe1 N3 0.7(3)
C40 C41 Fe1 N2 144.9(7)
C40 C41 Fe1 C38 -25.7(3)
C40 C41 Fe1 N1 80.3(3)
C40 C41 Fe1 N3 -129.6(3)
C39 C38 Fe1 N2 -178.0(3)
C39 C38 Fe1 C41 0.2(3)
C39 C38 Fe1 N1 -96.7(3)
C39 C38 Fe1 N3 101.1(3)
C2 N1 Fe1 N2 12.5(3)
C14 N1 Fe1 N2 -177.3(3)
C2 N1 Fe1 C41 -177.4(3)
C14 N1 Fe1 C41 -7.3(3)
C2 N1 Fe1 C38 -90.5(3)
C14 N1 Fe1 C38 79.7(3)
C2 N1 Fe1 N3 59.1(4)
C14 N1 Fe1 N3 -130.8(3)
C8 N3 Fe1 N2 -5.1(3)
C26 N3 Fe1 N2 -174.9(3)
C8 N3 Fe1 C41 -174.1(3)
C26 N3 Fe1 C41 16.1(3)
C8 N3 Fe1 C38 98.3(3)
C26 N3 Fe1 C38 -71.6(3)
C8 N3 Fe1 N1 -51.6(4)
C26 N3 Fe1 N1 138.5(3)
C1S C2S O1S C3S 174.8(4)
C4S C3S O1S C2S 173.8(4)
